data_2203792
loop_
_publ_author_name
'Zheng Fan'
'Shang Shan'
'Wei-Xiao Hu'
'Duan-Jun Xu'

_publ_section_title
;
 3-Chloroacetophenone 2,4-dinitrophenylhydrazone
;
_journal_issue 6
_journal_name_full 'Acta Crystallographica Section E'
_journal_page_first o1102
_journal_page_last o1104
_journal_paper_doi 10.1107/S1600536804012590
_journal_volume 60
_journal_year 2004
_chemical_formula_iupac 'C14 H11 Cl N4 O4'
_chemical_formula_moiety 'C14 H11 Cl N4 O4'
_chemical_formula_sum 'C14 H11 Cl N4 O4'
_chemical_formula_weight 334.72
_chemical_name_systematic
;
3-Chloroacetophenone 2,4-dinitrophenylhydrazone
;
_space_group_IT_number 14
_symmetry_cell_setting monoclinic
_symmetry_space_group_name_Hall '-P 2ybc'
_symmetry_space_group_name_H-M 'P 1 21/c 1'
_atom_sites_solution_hydrogens geom
_atom_sites_solution_primary direct
_atom_sites_solution_secondary difmap
_audit_creation_method SHELXL-97
_cell_angle_alpha 90.00
_cell_angle_beta 105.324(2)
_cell_angle_gamma 90.00
_cell_formula_units_Z 4
_cell_length_a 13.2210(10)
_cell_length_b 15.1466(11)
_cell_length_c 7.5827(6)
_cell_measurement_reflns_used 10397
_cell_measurement_temperature 295(2)
_cell_measurement_theta_max 27.0
_cell_measurement_theta_min 2.8
_cell_volume 1464.47(19)
_computing_cell_refinement PROCESS-AUTO
_computing_data_collection 'PROCESS-AUTO (Rigaku Corporation, 1998)'
_computing_data_reduction 'CrystalStructure (Rigaku/MSC & Rigaku Corporation, 2002)'
_computing_molecular_graphics 'Ortep-3 for Windows (Farrugia, 1997)'
_computing_publication_material 'WinGX (Farrugia, 1999)'
_computing_structure_refinement 'SHELXL97 (Sheldrick, 1997)'
_computing_structure_solution 'SIR92 (Altomare et al., 1993)'
_diffrn_ambient_temperature 295(2)
_diffrn_detector_area_resol_mean 10.00
_diffrn_measured_fraction_theta_full 1.00
_diffrn_measured_fraction_theta_max 1.00
_diffrn_measurement_device_type 'Rigaku R-AXIS RAPID'
_diffrn_measurement_method \w
_diffrn_radiation_monochromator graphite
_diffrn_radiation_source 'fine-focus sealed tube'
_diffrn_radiation_type MoK\a
_diffrn_radiation_wavelength 0.71069
_diffrn_reflns_av_R_equivalents 0.0378
_diffrn_reflns_av_sigmaI/netI 0.0277
_diffrn_reflns_limit_h_max 17
_diffrn_reflns_limit_h_min -17
_diffrn_reflns_limit_k_max 19
_diffrn_reflns_limit_k_min -19
_diffrn_reflns_limit_l_max 9
_diffrn_reflns_limit_l_min -9
_diffrn_reflns_number 13167
_diffrn_reflns_theta_full 27.5
_diffrn_reflns_theta_max 27.48
_diffrn_reflns_theta_min 1.60
_diffrn_standards_decay_% 0
_diffrn_standards_interval_count 0
_diffrn_standards_interval_time 0
_diffrn_standards_number 0
_exptl_absorpt_coefficient_mu 0.288
_exptl_absorpt_correction_type none
_exptl_absorpt_process_details none
_exptl_crystal_colour orange
_exptl_crystal_density_diffrn 1.518
_exptl_crystal_density_method 'not measured'
_exptl_crystal_description prism
_exptl_crystal_F_000 688
_exptl_crystal_size_max 0.38
_exptl_crystal_size_mid 0.22
_exptl_crystal_size_min 0.10
_refine_diff_density_max 0.23
_refine_diff_density_min -0.30
_refine_ls_extinction_method none
_refine_ls_goodness_of_fit_ref 1.024
_refine_ls_hydrogen_treatment constr
_refine_ls_matrix_type full
_refine_ls_number_parameters 209
_refine_ls_number_reflns 3349
_refine_ls_number_restraints 0
_refine_ls_restrained_S_all 1.024
_refine_ls_R_factor_all 0.083
_refine_ls_R_factor_gt 0.050
_refine_ls_shift/su_max 0.001
_refine_ls_shift/su_mean 0.000
_refine_ls_structure_factor_coef Fsqd
_refine_ls_weighting_details 'calc w=1/[\s^2^(Fo^2^)+(0.0602P)^2^+0.2883P] where P=(Fo^2^+2Fc^2^)/3'
_refine_ls_weighting_scheme calc
_refine_ls_wR_factor_gt 0.114
_refine_ls_wR_factor_ref 0.127
_reflns_number_gt 2250
_reflns_number_total 3349
_reflns_threshold_expression I>2\s(I)
_cod_data_source_file na6329.cif
_cod_data_source_block I
_cod_depositor_comments
;
The following automatic conversions were performed:
'_symmetry_cell_setting' value 'Monoclinic' changed to 'monoclinic'
according to '/home/saulius/struct/CIF-dictionaries/cif_core.dic'
dictionary named 'cif_core.dic' version 2.4.1 from 2010-06-29.

Automatic conversion script
Id: cif_fix_enum 1527 2010-12-29 10:47:43Z saulius 

The following automatic conversions were performed:

'_symmetry_cell_setting' value 'Monoclinic' changed to 'monoclinic'
according to /home/saulius/struct/CIF-dictionaries/cif_core.dic
dictionary named 'cif_core.dic' version 2.4.1 from 2010-06-29.

Automatic conversion script
Id: cif_fix_values 1715 2011-07-08 13:25:40Z adriana 
;
_cod_original_sg_symbol_H-M 'P 21/c'
_cod_database_code 2203792
_cod_database_fobs_code 2203792

loop_
_symmetry_equiv_pos_as_xyz
'x, y, z'
'-x, y+1/2, -z+1/2'
'-x, -y, -z'
'x, -y-1/2, z-1/2'

loop_
_atom_site_label
_atom_site_fract_x
_atom_site_fract_y
_atom_site_fract_z
_atom_site_U_iso_or_equiv
_atom_site_adp_type
_atom_site_calc_flag
_atom_site_refinement_flags
_atom_site_occupancy
_atom_site_type_symbol
Cl 0.38110(6) 0.05556(4) 0.13697(10) 0.0806(2) Uani d . 1 Cl
O1 0.04370(13) 0.57094(9) 0.1734(2) 0.0674(4) Uani d . 1 O
O2 -0.10555(13) 0.58947(10) 0.2322(2) 0.0688(4) Uani d . 1 O
O3 -0.26870(16) 0.36564(13) 0.4921(3) 0.0988(7) Uani d . 1 O
O4 -0.21499(14) 0.23142(12) 0.4958(3) 0.0841(6) Uani d . 1 O
N1 -0.03099(14) 0.54285(10) 0.2284(2) 0.0496(4) Uani d . 1 N
N2 -0.20686(15) 0.31029(14) 0.4682(3) 0.0628(5) Uani d . 1 N
N3 0.13899(13) 0.42009(11) 0.2281(2) 0.0513(4) Uani d . 1 N
H3 0.1467 0.4746 0.2029 0.062 Uiso calc R 1 H
N4 0.21258(13) 0.35870(11) 0.2122(2) 0.0500(4) Uani d . 1 N
C1 0.05462(14) 0.39436(12) 0.2834(2) 0.0427(4) Uani d . 1 C
C2 -0.02939(15) 0.45235(12) 0.2873(2) 0.0431(4) Uani d . 1 C
C3 -0.11432(15) 0.42493(12) 0.3492(3) 0.0449(4) Uani d . 1 C
H3A -0.1675 0.4642 0.3542 0.054 Uiso calc R 1 H
C4 -0.11808(15) 0.33948(13) 0.4023(3) 0.0473(5) Uani d . 1 C
C5 -0.03894(16) 0.27967(13) 0.3975(3) 0.0488(5) Uani d . 1 C
H5 -0.0436 0.2215 0.4338 0.059 Uiso calc R 1 H
C6 0.04545(16) 0.30628(12) 0.3396(3) 0.0487(5) Uani d . 1 C
H6 0.0979 0.2658 0.3370 0.058 Uiso calc R 1 H
C7 0.29240(16) 0.38758(14) 0.1620(3) 0.0514(5) Uani d . 1 C
C8 0.3105(2) 0.48285(16) 0.1239(4) 0.0728(7) Uani d . 1 C
H8A 0.2449 0.5100 0.0634 0.109 Uiso calc R 1 H
H8B 0.3575 0.4865 0.0469 0.109 Uiso calc R 1 H
H8C 0.3407 0.5129 0.2370 0.109 Uiso calc R 1 H
C9 0.36883(15) 0.31909(15) 0.1423(3) 0.0522(5) Uani d . 1 C
C10 0.34343(16) 0.23037(15) 0.1485(3) 0.0542(5) Uani d . 1 C
H10 0.2786 0.2140 0.1645 0.065 Uiso calc R 1 H
C11 0.41469(18) 0.16637(16) 0.1309(3) 0.0593(6) Uani d . 1 C
C12 0.51120(19) 0.18825(19) 0.1065(3) 0.0692(7) Uani d . 1 C
H12 0.5582 0.1446 0.0939 0.083 Uiso calc R 1 H
C13 0.53633(18) 0.2754(2) 0.1012(3) 0.0727(7) Uani d . 1 C
H13 0.6014 0.2911 0.0856 0.087 Uiso calc R 1 H
C14 0.46650(17) 0.34097(17) 0.1186(3) 0.0641(6) Uani d . 1 C
H14 0.4851 0.4000 0.1144 0.077 Uiso calc R 1 H

loop_
_atom_site_aniso_label
_atom_site_aniso_U_11
_atom_site_aniso_U_22
_atom_site_aniso_U_33
_atom_site_aniso_U_12
_atom_site_aniso_U_13
_atom_site_aniso_U_23
Cl 0.0804(5) 0.0743(4) 0.0917(5) 0.0210(3) 0.0307(4) 0.0031(3)
O1 0.0725(11) 0.0464(8) 0.0905(12) -0.0036(7) 0.0341(9) 0.0089(8)
O2 0.0682(10) 0.0468(8) 0.0939(12) 0.0139(7) 0.0258(9) 0.0060(8)
O3 0.0703(12) 0.0931(13) 0.156(2) 0.0041(10) 0.0704(13) 0.0057(13)
O4 0.0710(11) 0.0752(11) 0.1127(15) -0.0135(9) 0.0357(11) 0.0236(11)
N1 0.0539(10) 0.0394(8) 0.0552(10) 0.0006(7) 0.0141(8) -0.0029(7)
N2 0.0514(11) 0.0694(12) 0.0717(12) -0.0073(9) 0.0233(9) 0.0044(10)
N3 0.0475(9) 0.0450(9) 0.0668(11) 0.0012(7) 0.0250(8) 0.0007(8)
N4 0.0430(9) 0.0556(9) 0.0545(9) 0.0037(7) 0.0182(7) -0.0018(8)
C1 0.0439(10) 0.0425(9) 0.0434(10) -0.0010(8) 0.0147(8) -0.0050(8)
C2 0.0476(10) 0.0374(9) 0.0438(10) -0.0002(8) 0.0113(8) -0.0039(8)
C3 0.0411(10) 0.0462(10) 0.0479(10) 0.0036(8) 0.0129(8) -0.0055(8)
C4 0.0445(11) 0.0516(11) 0.0482(11) -0.0045(8) 0.0161(8) -0.0029(9)
C5 0.0558(12) 0.0396(9) 0.0526(11) -0.0004(8) 0.0171(9) 0.0023(9)
C6 0.0512(12) 0.0426(10) 0.0551(12) 0.0072(8) 0.0188(9) -0.0014(9)
C7 0.0439(11) 0.0624(12) 0.0493(11) -0.0046(9) 0.0147(9) -0.0056(10)
C8 0.0636(15) 0.0687(15) 0.0927(19) -0.0118(12) 0.0323(14) -0.0019(13)
C9 0.0395(11) 0.0747(14) 0.0441(10) -0.0015(10) 0.0143(8) -0.0034(10)
C10 0.0414(11) 0.0740(14) 0.0503(11) 0.0049(10) 0.0174(9) -0.0028(10)
C11 0.0512(12) 0.0791(15) 0.0485(11) 0.0126(11) 0.0146(9) 0.0021(11)
C12 0.0509(13) 0.099(2) 0.0608(14) 0.0211(13) 0.0211(11) 0.0039(13)
C13 0.0406(12) 0.118(2) 0.0654(15) 0.0050(13) 0.0239(11) 0.0034(15)
C14 0.0473(12) 0.0882(17) 0.0606(13) -0.0037(11) 0.0211(10) -0.0008(12)

loop_
_atom_type_symbol
_atom_type_description
_atom_type_scat_dispersion_real
_atom_type_scat_dispersion_imag
_atom_type_scat_source
C C 0.0033 0.0000 'International Tables Vol C Tables 4.2.6.8 and 6.1.1.4'
H H 0.0000 0.0000 'International Tables Vol C Tables 4.2.6.8 and 6.1.1.4'
N N 0.0061 0.0000 'International Tables Vol C Tables 4.2.6.8 and 6.1.1.4'
O O 0.0106 0.0000 'International Tables Vol C Tables 4.2.6.8 and 6.1.1.4'
Cl Cl 0.1484 0.0000 'International Tables Vol C Tables 4.2.6.8 and 6.1.1.4'

loop_
_geom_angle_atom_site_label_1
_geom_angle_atom_site_label_2
_geom_angle_atom_site_label_3
_geom_angle
O2 N1 O1 121.90(17)
O2 N1 C2 119.31(17)
O1 N1 C2 118.79(16)
O3 N2 O4 123.7(2)
O3 N2 C4 118.33(19)
O4 N2 C4 118.00(19)
C1 N3 N4 119.65(16)
C1 N3 H3 120.2
N4 N3 H3 120.2
C7 N4 N3 116.74(18)
N3 C1 C6 120.64(17)
N3 C1 C2 122.86(17)
C6 C1 C2 116.50(17)
C3 C2 C1 121.83(17)
C3 C2 N1 116.25(17)
C1 C2 N1 121.92(17)
C4 C3 C2 118.70(17)
C4 C3 H3A 120.7
C2 C3 H3A 120.7
C3 C4 C5 121.68(18)
C3 C4 N2 119.00(18)
C5 C4 N2 119.32(18)
C6 C5 C4 120.05(18)
C6 C5 H5 120.0
C4 C5 H5 120.0
C5 C6 C1 121.21(18)
C5 C6 H6 119.4
C1 C6 H6 119.4
N4 C7 C9 115.15(19)
N4 C7 C8 124.5(2)
C9 C7 C8 120.31(18)
C7 C8 H8A 109.5
C7 C8 H8B 109.5
H8A C8 H8B 109.5
C7 C8 H8C 109.5
H8A C8 H8C 109.5
H8B C8 H8C 109.5
C10 C9 C14 118.4(2)
C10 C9 C7 119.75(18)
C14 C9 C7 121.8(2)
C11 C10 C9 119.9(2)
C11 C10 H10 120.1
C9 C10 H10 120.1
C12 C11 C10 121.6(2)
C12 C11 Cl 119.18(19)
C10 C11 Cl 119.25(18)
C13 C12 C11 118.6(2)
C13 C12 H12 120.7
C11 C12 H12 120.7
C12 C13 C14 121.1(2)
C12 C13 H13 119.4
C14 C13 H13 119.4
C13 C14 C9 120.4(2)
C13 C14 H14 119.8
C9 C14 H14 119.8

loop_
_geom_bond_atom_site_label_1
_geom_bond_atom_site_label_2
_geom_bond_distance
_geom_bond_publ_flag
Cl C11 1.740(3) y
O1 N1 1.244(2) ?
O2 N1 1.219(2) ?
O3 N2 1.218(3) ?
O4 N2 1.222(2) ?
N1 C2 1.440(2) ?
N2 C4 1.461(3) ?
N3 N4 1.374(2) y
N3 C1 1.349(2) y
N3 H3 0.8600 ?
N4 C7 1.290(3) y
C1 C2 1.422(3) y
C1 C6 1.415(3) y
C2 C3 1.390(3) y
C3 C4 1.360(3) y
C3 H3A 0.9300 ?
C4 C5 1.392(3) y
C5 C6 1.363(3) y
C5 H5 0.9300 ?
C6 H6 0.9300 ?
C7 C8 1.503(3) ?
C7 C9 1.483(3) ?
C8 H8A 0.9600 ?
C8 H8B 0.9600 ?
C8 H8C 0.9600 ?
C9 C10 1.389(3) ?
C9 C14 1.390(3) ?
C10 C11 1.383(3) ?
C10 H10 0.9300 ?
C11 C12 1.377(3) ?
C12 C13 1.364(4) ?
C12 H12 0.9300 ?
C13 C14 1.386(3) ?
C13 H13 0.9300 ?
C14 H14 0.9300 ?

loop_
_geom_hbond_atom_site_label_D
_geom_hbond_atom_site_label_H
_geom_hbond_atom_site_label_A
_geom_hbond_site_symmetry_A
_geom_hbond_distance_DH
_geom_hbond_distance_HA
_geom_hbond_distance_DA
_geom_hbond_angle_DHA
_geom_hbond_publ_flag
N3 H3 O1 . 0.86 1.97 2.589(2) 128 y
C5 H5 O1 2_545 0.93 2.42 3.205(2) 142 y
C3 H3A O2 . 0.93 2.35 2.658(2) 99 y
C3 H3A O3 . 0.93 2.42 2.705(3) 98 y
C5 H5 O4 . 0.93 2.44 2.725(3) 98 y
C6 H6 N4 . 0.93 2.44 2.752(3) 100 y

loop_
_cod_related_entry_id
_cod_related_entry_database
_cod_related_entry_code
1 ChemSpider 7965777
